data_7230269
loop_
_publ_author_name
'Hu, Bo-Wen'
'Ferlay, Sylvie'
'Gruber-Kyritsakas, Nathalie'
'Hosseini, Mir Wais'

_publ_section_title
;
 Structural phase diagrams and isomerism inflexible honeycomb-like 2D
 hydrogen bonded solid solutions
;
_journal_issue 13
_journal_name_full CrystEngComm
_journal_page_first 1853
_journal_paper_doi 10.1039/C8CE00023A
_journal_volume 20
_journal_year 2018
_chemical_formula_moiety '2(C14 H20 N4 O1.6), C14 H20 N4 O1.8, 2(C6 Fe N6), 8(H2 O)'
_chemical_formula_sum 'C54 H76 Fe2 N24 O13'
_chemical_formula_weight 1381.08
_space_group_crystal_system monoclinic
_space_group_IT_number 14
_space_group_name_Hall '-P 2yn'
_space_group_name_H-M_alt 'P 1 21/n 1'
_symmetry_space_group_name_Hall '-P 2yn'
_symmetry_space_group_name_H-M 'P 1 21/n 1'
_atom_sites_solution_hydrogens mixed
_audit_creation_method SHELXL-2014
_audit_update_record
;
2017-05-15 deposited with the CCDC.
2018-02-22 downloaded from the CCDC.
;
_cell_angle_alpha 90
_cell_angle_beta 92.0750(10)
_cell_angle_gamma 90
_cell_formula_units_Z 2
_cell_length_a 7.1019(3)
_cell_length_b 22.0731(10)
_cell_length_c 20.6168(10)
_cell_measurement_reflns_used 22000
_cell_measurement_temperature 173(2)
_cell_measurement_theta_max 25.5
_cell_measurement_theta_min 2.5
_cell_volume 3229.8(3)
_computing_cell_refinement 'Bruker SAINT'
_computing_data_collection 'Bruker APEX2'
_computing_data_reduction 'Bruker SAINT'
_computing_molecular_graphics 'Bruker SHELXTL'
_computing_publication_material 'Bruker SHELXTL'
_computing_structure_refinement 'SHELXL-97 (Sheldrick, 2014)'
_computing_structure_solution 'SHELXS-97 (Sheldrick, 2014)'
_diffrn_ambient_temperature 173(2)
_diffrn_measured_fraction_theta_full 0.972
_diffrn_measured_fraction_theta_max 0.998
_diffrn_measurement_device_type 'Bruker APEX-II CCD'
_diffrn_measurement_method '\f and \w scans'
_diffrn_radiation_monochromator graphite
_diffrn_radiation_source 'fine-focus sealed tube'
_diffrn_radiation_type MoK\a
_diffrn_radiation_wavelength 0.71073
_diffrn_reflns_av_R_equivalents 0.0290
_diffrn_reflns_av_unetI/netI 0.0265
_diffrn_reflns_Laue_measured_fraction_full 0.972
_diffrn_reflns_Laue_measured_fraction_max 0.998
_diffrn_reflns_limit_h_max 8
_diffrn_reflns_limit_h_min -8
_diffrn_reflns_limit_k_max 25
_diffrn_reflns_limit_k_min -26
_diffrn_reflns_limit_l_max 24
_diffrn_reflns_limit_l_min -24
_diffrn_reflns_number 21745
_diffrn_reflns_point_group_measured_fraction_full 0.972
_diffrn_reflns_point_group_measured_fraction_max 0.998
_diffrn_reflns_theta_full 25.242
_diffrn_reflns_theta_max 24.999
_diffrn_reflns_theta_min 2.093
_exptl_absorpt_coefficient_mu 0.529
_exptl_absorpt_correction_T_max 0.975
_exptl_absorpt_correction_T_min 0.968
_exptl_absorpt_correction_type multi-scan
_exptl_absorpt_process_details sadabs
_exptl_crystal_colour colorless
_exptl_crystal_density_diffrn 1.420
_exptl_crystal_density_meas ?
_exptl_crystal_description prism
_exptl_crystal_F_000 1448
_exptl_crystal_size_max 0.050
_exptl_crystal_size_mid 0.050
_exptl_crystal_size_min 0.040
_refine_diff_density_max 1.383
_refine_diff_density_min -1.390
_refine_diff_density_rms 0.079
_refine_ls_extinction_method none
_refine_ls_goodness_of_fit_ref 1.038
_refine_ls_hydrogen_treatment mixed
_refine_ls_matrix_type full
_refine_ls_number_parameters 456
_refine_ls_number_reflns 5689
_refine_ls_number_restraints 20
_refine_ls_restrained_S_all 1.042
_refine_ls_R_factor_all 0.0599
_refine_ls_R_factor_gt 0.0546
_refine_ls_shift/su_max 0.010
_refine_ls_shift/su_mean 0.000
_refine_ls_structure_factor_coef Fsqd
_refine_ls_weighting_details 'w=1/[\s^2^(Fo^2^)+(0.0601P)^2^+8.6705P] where P=(Fo^2^+2Fc^2^)/3'
_refine_ls_weighting_scheme calc
_refine_ls_wR_factor_gt 0.1362
_refine_ls_wR_factor_ref 0.1404
_reflns_Friedel_coverage 0.000
_reflns_number_gt 5113
_reflns_number_total 5689
_reflns_threshold_expression 'I > 2\s(I)'
_cod_data_source_file c8ce00023a1.cif
_cod_data_source_block e3305
_cod_depositor_comments
;
The following automatic conversions were performed:

'_exptl_crystal_density_meas' value 'none' was changed to '?' - the
value is perceived as not measured.

Automatic conversion script
Id: cif_fix_values 4973 2017-02-22 13:04:09Z antanas 

 Adding full bibliography for 7230268--7230272.cif.
;
_cod_database_code 7230269
_shelx_space_group_comment
;
The symmetry employed for this shelxl refinement is uniquely defined
by the following loop, which should always be used as a source of
symmetry information in preference to the above space-group names.
They are only intended as comments.
;
_shelx_estimated_absorpt_t_min 0.974
_shelx_estimated_absorpt_t_max 0.979
_shelxl_version_number 2014-3

loop_
_space_group_symop_operation_xyz
'x, y, z'
'-x+1/2, y+1/2, -z+1/2'
'-x, -y, -z'
'x-1/2, -y-1/2, z-1/2'

loop_
_atom_site_label
_atom_site_type_symbol
_atom_site_fract_x
_atom_site_fract_y
_atom_site_fract_z
_atom_site_U_iso_or_equiv
_atom_site_adp_type
_atom_site_occupancy
_atom_site_site_symmetry_order
_atom_site_calc_flag
_atom_site_refinement_flags_posn
_atom_site_refinement_flags_adp
_atom_site_refinement_flags_occupancy
_atom_site_disorder_assembly
_atom_site_disorder_group
Fe1 Fe 0.79493(5) 0.28361(2) 0.09899(2) 0.01370(14) Uani 1 1 d . . . A 1
C1 C 0.9317(4) 0.34676(14) 0.05484(14) 0.0170(6) Uani 1 1 d . . . A 1
N1 N 0.9990(4) 0.38407(12) 0.02433(12) 0.0223(6) Uani 1 1 d . . . A 1
C2 C 0.6418(4) 0.28193(13) 0.01927(15) 0.0177(6) Uani 1 1 d . . . A 1
N2 N 0.5609(4) 0.28372(13) -0.03022(13) 0.0244(6) Uani 1 1 d . . . A 1
C3 C 0.9466(4) 0.29017(13) 0.17925(14) 0.0168(6) Uani 1 1 d . . . A 1
N3 N 1.0249(4) 0.29688(12) 0.22870(12) 0.0223(6) Uani 1 1 d . . . A 1
C4 C 0.6472(4) 0.21957(14) 0.13634(14) 0.0195(6) Uani 1 1 d . . . A 1
N4 N 0.5616(4) 0.18034(13) 0.15732(14) 0.0304(7) Uani 1 1 d D . . A 1
C5 C 0.6364(4) 0.34459(14) 0.13698(14) 0.0183(6) Uani 1 1 d . . . A 1
N5 N 0.5486(4) 0.38072(13) 0.16205(13) 0.0284(6) Uani 1 1 d . . . A 1
C6 C 0.9557(4) 0.22122(14) 0.06447(14) 0.0208(7) Uani 1 1 d . . . A 1
N6 N 1.0467(4) 0.18283(14) 0.04465(14) 0.0332(7) Uani 1 1 d . . . A 1
C7 C 0.1340(4) 0.67372(13) 0.59982(14) 0.0176(6) Uani 1 1 d . . . B 1
N7 N 0.1355(4) 0.65603(12) 0.53915(12) 0.0197(5) Uani 1 1 d . . . B 1
H7 H 0.2329 0.6654 0.5159 0.024 Uiso 1 1 calc R U . B 1
C8 C -0.0203(5) 0.62105(16) 0.50853(16) 0.0286(8) Uani 1 1 d D . . B 1
C9 C -0.1062(6) 0.58227(19) 0.55968(19) 0.0342(11) Uani 0.886(8) 1 d D . P B 1
O1 O 0.0385(5) 0.54012(16) 0.58124(19) 0.0462(9) Uani 0.8 1 d . . P . .
H1A H -0.0086 0.5137 0.6051 0.069 Uiso 0.8 1 calc R U P B 1
C9' C -0.204(3) 0.6330(14) 0.5466(8) 0.0342(11) Uani 0.114(8) 1 d D . P B 2
C10 C -0.1656(5) 0.62225(18) 0.61604(18) 0.0355(9) Uani 1 1 d D . . . .
N8 N -0.0049(4) 0.66021(13) 0.63776(13) 0.0241(6) Uani 1 1 d . . . . .
H8 H -0.0017 0.6744 0.6777 0.029 Uiso 1 1 calc R U . B 1
C11 C 0.2958(4) 0.70951(13) 0.62643(14) 0.0171(6) Uani 1 1 d . . . . .
C12 C 0.3716(4) 0.69638(14) 0.68797(14) 0.0177(6) Uani 1 1 d . . . . .
H12 H 0.3178 0.6652 0.7132 0.021 Uiso 1 1 calc R U . . .
C13 C 0.5252(4) 0.72864(14) 0.71258(14) 0.0180(6) Uani 1 1 d . . . . .
H13 H 0.5776 0.7196 0.7545 0.022 Uiso 1 1 calc R U . . .
C14 C 0.6024(4) 0.77437(13) 0.67562(14) 0.0169(6) Uani 1 1 d . . . . .
C15 C 0.5265(4) 0.78787(13) 0.61387(14) 0.0178(6) Uani 1 1 d . . . . .
H15 H 0.5804 0.8190 0.5887 0.021 Uiso 1 1 calc R U . . .
C16 C 0.3725(4) 0.75564(14) 0.58954(14) 0.0178(6) Uani 1 1 d . . . . .
H16 H 0.3193 0.7649 0.5478 0.021 Uiso 1 1 calc R U . . .
C17 C 0.7696(4) 0.80829(13) 0.70123(14) 0.0169(6) Uani 1 1 d . . . . .
N9 N 0.7702(3) 0.82988(11) 0.76027(12) 0.0183(5) Uani 1 1 d . . . . .
H9 H 0.6701 0.8243 0.7835 0.022 Uiso 1 1 calc R U . . .
C18 C 0.9306(4) 0.86286(15) 0.78922(15) 0.0236(7) Uani 1 1 d . . . . .
H18A H 1.0125 0.8346 0.8147 0.028 Uiso 1 1 calc R U . C 1
H18B H 0.8853 0.8944 0.8190 0.028 Uiso 1 1 calc R U . C 1
C19 C 1.0407(5) 0.89172(16) 0.73688(17) 0.0308(8) Uani 1 1 d . . . D 1
H19 H 1.1603 0.9088 0.7563 0.037 Uiso 1 1 calc R U . D 1
O2 O 0.9371(4) 0.93865(12) 0.70464(14) 0.0267(6) Uani 0.8 1 d . . P . .
H2A H 0.9478 0.9708 0.7262 0.040 Uiso 0.8 1 calc R U P D 1
C20 C 1.0867(5) 0.84514(17) 0.68717(17) 0.0313(8) Uani 1 1 d . . . . .
H20A H 1.1485 0.8648 0.6504 0.038 Uiso 1 1 calc R U . D 1
H20B H 1.1749 0.8149 0.7065 0.038 Uiso 1 1 calc R U . D 1
N10 N 0.9136(4) 0.81508(13) 0.66393(13) 0.0242(6) Uani 1 1 d . . . . .
H10 H 0.9060 0.8012 0.6239 0.029 Uiso 1 1 calc R U . . .
C21 C 0.3026(4) 0.99204(13) 0.41205(13) 0.0157(6) Uani 1 1 d . . . . .
N11 N 0.4519(3) 1.02625(12) 0.42303(12) 0.0207(6) Uani 1 1 d . . . . .
H11 H 0.4528 1.0523 0.4553 0.025 Uiso 1 1 calc R U . . .
C22 C 0.6164(5) 1.02184(17) 0.38271(17) 0.0292(8) Uani 1 1 d . . . . .
H22A H 0.7049 0.9912 0.4011 0.035 Uiso 1 1 calc R U . . .
H22B H 0.6825 1.0613 0.3821 0.035 Uiso 1 1 calc R U . . .
C23 C 0.5552(5) 1.00427(15) 0.31512(16) 0.0267(7) Uani 1 1 d . . . . .
H23 H 0.6702 0.9958 0.2900 0.032 Uiso 1 1 calc R U . . .
O3 O 0.4593(4) 1.05362(13) 0.28585(14) 0.0347(6) Uani 0.9 1 d . . P . .
H3A H 0.3440 1.0454 0.2815 0.052 Uiso 0.9 1 calc R U P . .
C24 C 0.4387(4) 0.94725(15) 0.31682(15) 0.0221(7) Uani 1 1 d . . . . .
H24A H 0.3828 0.9388 0.2731 0.027 Uiso 1 1 calc R U . . .
H24B H 0.5198 0.9125 0.3299 0.027 Uiso 1 1 calc R U . . .
N12 N 0.2890(3) 0.95472(11) 0.36309(11) 0.0168(5) Uani 1 1 d . . . . .
H12A H 0.1855 0.9331 0.3576 0.020 Uiso 1 1 calc R U . . .
C25 C 0.1451(4) 0.99626(13) 0.45750(13) 0.0155(6) Uani 1 1 d . . . . .
C26 C 0.0661(4) 0.94326(14) 0.48137(14) 0.0170(6) Uani 1 1 d . . . . .
H26 H 0.1118 0.9048 0.4686 0.020 Uiso 1 1 calc R U . . .
C27 C 0.0797(4) 1.05263(13) 0.47602(14) 0.0167(6) Uani 1 1 d . . . . .
H27 H 0.1348 1.0884 0.4595 0.020 Uiso 1 1 calc R U . . .
O1W O 0.4775(5) 0.45868(15) 0.27111(16) 0.0574(9) Uani 1 1 d D . . . .
H1C H 0.529(8) 0.438(3) 0.2416(19) 0.094 Uiso 1 1 d D U . . .
H1D H 0.518(7) 0.465(3) 0.3091(13) 0.094 Uiso 1 1 d D U . . .
O2W O 0.4522(6) 0.05600(13) 0.15193(14) 0.0584(9) Uani 1 1 d D . . . .
H2C H 0.449(11) 0.040(3) 0.1888(17) 0.130 Uiso 1 1 d D U . . .
H2D H 0.493(10) 0.0936(12) 0.147(3) 0.130 Uiso 1 1 d D U . . .
O3W O 0.5882(10) 0.4611(3) 0.3984(2) 0.1390(13) Uani 1 1 d D . . . .
H3D H 0.514(7) 0.489(2) 0.4002(15) 0.140 Uiso 1 1 d D U . . .
H3C H 0.699(3) 0.460(3) 0.3805(17) 0.09(2) Uiso 1 1 d D . . . .
O4W O 0.3889(10) 0.5542(2) 0.4416(5) 0.150(3) Uani 1 1 d D . . . .
H4C H 0.495(5) 0.556(3) 0.460(3) 0.199 Uiso 1 1 d D U . . .
H4D H 0.299(5) 0.578(2) 0.441(3) 0.199 Uiso 1 1 d D U . . .

loop_
_atom_site_aniso_label
_atom_site_aniso_U_11
_atom_site_aniso_U_22
_atom_site_aniso_U_33
_atom_site_aniso_U_23
_atom_site_aniso_U_13
_atom_site_aniso_U_12
Fe1 0.0141(2) 0.0160(2) 0.0109(2) 0.00094(15) -0.00091(16) 0.00078(15)
C1 0.0160(14) 0.0200(15) 0.0147(14) -0.0022(12) -0.0045(11) 0.0025(12)
N1 0.0224(13) 0.0243(14) 0.0198(13) 0.0043(11) -0.0041(11) -0.0039(11)
C2 0.0161(14) 0.0183(15) 0.0188(15) 0.0007(12) 0.0019(12) -0.0024(11)
N2 0.0220(13) 0.0327(16) 0.0184(14) 0.0031(11) -0.0031(11) -0.0066(11)
C3 0.0166(14) 0.0146(14) 0.0192(15) 0.0025(12) 0.0020(12) 0.0026(11)
N3 0.0230(13) 0.0246(14) 0.0188(14) 0.0008(11) -0.0050(11) 0.0028(11)
C4 0.0195(15) 0.0235(16) 0.0156(14) -0.0026(12) 0.0035(12) 0.0000(13)
N4 0.0330(16) 0.0292(16) 0.0295(15) -0.0006(13) 0.0101(13) -0.0064(13)
C5 0.0199(14) 0.0214(15) 0.0133(14) 0.0026(12) -0.0041(12) 0.0039(13)
N5 0.0302(15) 0.0333(16) 0.0215(14) 0.0003(12) -0.0019(12) 0.0127(13)
C6 0.0228(15) 0.0243(17) 0.0154(14) 0.0058(12) 0.0038(12) 0.0007(13)
N6 0.0402(17) 0.0335(17) 0.0265(15) 0.0046(13) 0.0116(13) 0.0144(14)
C7 0.0169(14) 0.0177(15) 0.0181(14) 0.0004(12) -0.0020(12) 0.0004(12)
N7 0.0181(12) 0.0227(13) 0.0182(13) -0.0013(10) -0.0004(10) -0.0054(10)
C8 0.0286(17) 0.0347(19) 0.0219(16) -0.0037(14) -0.0056(14) -0.0146(15)
C9 0.037(2) 0.036(2) 0.030(2) 0.0008(17) -0.0024(17) -0.0153(18)
O1 0.046(2) 0.0331(19) 0.059(2) 0.0133(17) 0.0014(18) -0.0052(16)
C9' 0.037(2) 0.036(2) 0.030(2) 0.0008(17) -0.0024(17) -0.0153(18)
C10 0.0270(18) 0.048(2) 0.0310(19) -0.0101(17) 0.0038(15) -0.0188(17)
N8 0.0194(13) 0.0328(15) 0.0201(13) -0.0053(11) 0.0013(11) -0.0103(11)
C11 0.0133(13) 0.0199(15) 0.0181(15) -0.0029(12) -0.0004(11) 0.0006(11)
C12 0.0183(14) 0.0180(15) 0.0170(14) 0.0022(12) 0.0016(12) 0.0003(12)
C13 0.0164(14) 0.0222(15) 0.0152(14) 0.0010(12) -0.0013(11) 0.0015(12)
C14 0.0139(14) 0.0195(15) 0.0172(14) -0.0016(12) -0.0009(11) 0.0004(11)
C15 0.0175(14) 0.0186(15) 0.0175(15) 0.0035(12) 0.0014(12) -0.0013(12)
C16 0.0173(14) 0.0218(15) 0.0143(14) 0.0013(12) -0.0009(11) 0.0001(12)
C17 0.0162(14) 0.0183(14) 0.0160(14) 0.0028(12) -0.0007(11) -0.0014(12)
N9 0.0169(12) 0.0216(13) 0.0164(12) -0.0003(10) -0.0011(10) -0.0011(10)
C18 0.0262(16) 0.0237(16) 0.0204(16) -0.0017(13) -0.0078(13) -0.0035(13)
C19 0.0284(17) 0.0326(19) 0.0309(18) 0.0011(15) -0.0060(14) -0.0081(15)
O2 0.0350(16) 0.0154(13) 0.0291(15) 0.0051(12) -0.0063(13) -0.0020(12)
C20 0.0200(16) 0.041(2) 0.0333(19) -0.0056(16) 0.0027(14) -0.0119(15)
N10 0.0198(13) 0.0337(16) 0.0194(13) -0.0064(11) 0.0023(11) -0.0089(11)
C21 0.0147(13) 0.0170(14) 0.0153(14) 0.0018(11) -0.0002(11) 0.0005(11)
N11 0.0168(12) 0.0242(14) 0.0214(13) -0.0075(11) 0.0047(10) -0.0057(10)
C22 0.0187(15) 0.038(2) 0.0319(18) -0.0069(15) 0.0072(14) -0.0092(14)
C23 0.0270(17) 0.0286(18) 0.0250(17) 0.0003(14) 0.0090(13) 0.0000(14)
O3 0.0388(16) 0.0340(15) 0.0313(15) 0.0129(12) 0.0040(13) 0.0048(12)
C24 0.0207(15) 0.0269(17) 0.0191(15) -0.0048(13) 0.0041(12) 0.0004(13)
N12 0.0139(12) 0.0201(13) 0.0163(12) -0.0025(10) 0.0009(10) -0.0031(10)
C25 0.0118(13) 0.0218(15) 0.0126(13) -0.0014(11) -0.0032(11) -0.0003(11)
C26 0.0152(14) 0.0182(15) 0.0174(14) -0.0014(11) -0.0025(11) 0.0004(11)
C27 0.0155(14) 0.0180(15) 0.0165(14) 0.0006(11) -0.0021(11) -0.0039(11)
O1W 0.075(2) 0.0521(19) 0.0448(18) -0.0142(15) -0.0082(17) 0.0116(17)
O2W 0.110(3) 0.0286(15) 0.0373(16) 0.0010(13) 0.0069(18) -0.0067(17)
O3W 0.190(4) 0.159(4) 0.067(3) -0.007(3) -0.006(3) 0.140
O4W 0.150(5) 0.054(3) 0.254(9) 0.000(4) 0.099(6) 0.009(3)

loop_
_atom_type_symbol
_atom_type_description
_atom_type_scat_dispersion_real
_atom_type_scat_dispersion_imag
_atom_type_scat_source
C C 0.0033 0.0016 'International Tables Vol C Tables 4.2.6.8 and 6.1.1.4'
H H 0.0000 0.0000 'International Tables Vol C Tables 4.2.6.8 and 6.1.1.4'
N N 0.0061 0.0033 'International Tables Vol C Tables 4.2.6.8 and 6.1.1.4'
O O 0.0106 0.0060 'International Tables Vol C Tables 4.2.6.8 and 6.1.1.4'
Fe Fe 0.3463 0.8444 'International Tables Vol C Tables 4.2.6.8 and 6.1.1.4'

loop_
_geom_angle_atom_site_label_1
_geom_angle_atom_site_label_2
_geom_angle_atom_site_label_3
_geom_angle
_geom_angle_site_symmetry_1
C4 Fe1 C2 91.59(12) .
C4 Fe1 C5 90.87(13) .
C2 Fe1 C5 92.27(12) .
C4 Fe1 C6 87.84(13) .
C2 Fe1 C6 89.71(13) .
C5 Fe1 C6 177.66(12) .
C4 Fe1 C1 175.30(12) .
C2 Fe1 C1 83.75(12) .
C5 Fe1 C1 89.93(13) .
C6 Fe1 C1 91.52(12) .
C4 Fe1 C3 90.43(12) .
C2 Fe1 C3 176.80(12) .
C5 Fe1 C3 85.22(12) .
C6 Fe1 C3 92.84(12) .
C1 Fe1 C3 94.25(12) .
N1 C1 Fe1 173.5(2) .
N2 C2 Fe1 174.8(3) .
N3 C3 Fe1 174.4(3) .
N4 C4 Fe1 178.0(3) .
N5 C5 Fe1 176.6(3) .
N6 C6 Fe1 177.7(3) .
N7 C7 N8 122.2(3) .
N7 C7 C11 118.6(3) .
N8 C7 C11 119.2(3) .
C7 N7 C8 122.2(3) .
C7 N7 H7 118.9 .
C8 N7 H7 118.9 .
N7 C8 C9 108.4(3) .
O1 C9 C8 106.3(3) .
O1 C9 C10 110.5(3) .
C8 C9 C10 109.5(3) .
C9 O1 H1A 109.5 .
C10 C9' C8 109.3(13) .
C9' C10 N8 108.7(11) .
N8 C10 C9 109.1(3) .
C7 N8 C10 122.5(3) .
C7 N8 H8 118.7 .
C10 N8 H8 118.7 .
C12 C11 C16 120.3(3) .
C12 C11 C7 119.7(3) .
C16 C11 C7 120.0(3) .
C13 C12 C11 120.1(3) .
C13 C12 H12 120.0 .
C11 C12 H12 120.0 .
C12 C13 C14 119.6(3) .
C12 C13 H13 120.2 .
C14 C13 H13 120.2 .
C13 C14 C15 120.5(3) .
C13 C14 C17 119.9(3) .
C15 C14 C17 119.6(3) .
C16 C15 C14 119.6(3) .
C16 C15 H15 120.2 .
C14 C15 H15 120.2 .
C15 C16 C11 119.8(3) .
C15 C16 H16 120.1 .
C11 C16 H16 120.1 .
N9 C17 N10 121.9(3) .
N9 C17 C14 119.4(3) .
N10 C17 C14 118.7(3) .
C17 N9 C18 122.6(3) .
C17 N9 H9 118.7 .
C18 N9 H9 118.7 .
N9 C18 C19 109.7(3) .
N9 C18 H18A 109.7 .
C19 C18 H18A 109.7 .
N9 C18 H18B 109.7 .
C19 C18 H18B 109.7 .
H18A C18 H18B 108.2 .
O2 C19 C20 107.6(3) .
O2 C19 C18 111.8(3) .
C20 C19 C18 109.5(3) .
O2 C19 H19 109.3 .
C20 C19 H19 109.3 .
C18 C19 H19 109.3 .
C19 O2 H2A 109.5 .
N10 C20 C19 109.5(3) .
N10 C20 H20A 109.8 .
C19 C20 H20A 109.8 .
N10 C20 H20B 109.8 .
C19 C20 H20B 109.8 .
H20A C20 H20B 108.2 .
C17 N10 C20 121.6(3) .
C17 N10 H10 119.2 .
C20 N10 H10 119.2 .
N12 C21 N11 122.2(3) .
N12 C21 C25 119.4(3) .
N11 C21 C25 118.4(3) .
C21 N11 C22 121.4(3) .
C21 N11 H11 119.3 .
C22 N11 H11 119.3 .
N11 C22 C23 109.6(3) .
N11 C22 H22A 109.7 .
C23 C22 H22A 109.7 .
N11 C22 H22B 109.7 .
C23 C22 H22B 109.7 .
H22A C22 H22B 108.2 .
O3 C23 C22 108.6(3) .
O3 C23 C24 113.5(3) .
C22 C23 C24 109.6(3) .
O3 C23 H23 108.4 .
C22 C23 H23 108.4 .
C24 C23 H23 108.4 .
C23 O3 H3A 109.5 .
N12 C24 C23 109.5(3) .
N12 C24 H24A 109.8 .
C23 C24 H24A 109.8 .
N12 C24 H24B 109.8 .
C23 C24 H24B 109.8 .
H24A C24 H24B 108.2 .
C21 N12 C24 122.7(2) .
C21 N12 H12A 118.6 .
C24 N12 H12A 118.6 .
C27 C25 C26 120.8(3) .
C27 C25 C21 119.8(3) .
C26 C25 C21 119.4(3) .
C27 C26 C25 119.2(3) 3_576
C27 C26 H26 120.4 3_576
C25 C26 H26 120.4 .
C26 C27 C25 119.9(3) 3_576
C26 C27 H27 120.0 3_576
C25 C27 H27 120.0 .
H1C O1W H1D 128(4) .
H2C O2W H2D 122(3) .
H3D O3W H3C 130(4) .
H4C O4W H4D 132(3) .

loop_
_geom_bond_atom_site_label_1
_geom_bond_atom_site_label_2
_geom_bond_distance
_geom_bond_site_symmetry_2
Fe1 C4 1.937(3) .
Fe1 C2 1.938(3) .
Fe1 C5 1.938(3) .
Fe1 C6 1.941(3) .
Fe1 C1 1.944(3) .
Fe1 C3 1.947(3) .
C1 N1 1.151(4) .
C2 N2 1.153(4) .
C3 N3 1.153(4) .
C4 N4 1.151(4) .
C5 N5 1.147(4) .
C6 N6 1.149(4) .
C7 N7 1.311(4) .
C7 N8 1.315(4) .
C7 C11 1.483(4) .
N7 C8 1.472(4) .
N7 H7 0.8800 .
C8 C9 1.505(5) .
C8 C9' 1.571(18) .
C9 O1 1.444(6) .
C9 C10 1.531(5) .
O1 H1A 0.8400 .
C9' C10 1.468(17) .
C10 N8 1.473(4) .
N8 H8 0.8800 .
C11 C12 1.391(4) .
C11 C16 1.394(4) .
C12 C13 1.383(4) .
C12 H12 0.9500 .
C13 C14 1.389(4) .
C13 H13 0.9500 .
C14 C15 1.397(4) .
C14 C17 1.485(4) .
C15 C16 1.383(4) .
C15 H15 0.9500 .
C16 H16 0.9500 .
C17 N9 1.307(4) .
C17 N10 1.311(4) .
N9 C18 1.461(4) .
N9 H9 0.8800 .
C18 C19 1.497(5) .
C18 H18A 0.9900 .
C18 H18B 0.9900 .
C19 O2 1.421(4) .
C19 C20 1.496(5) .
C19 H19 1.0000 .
O2 H2A 0.8400 .
C20 N10 1.462(4) .
C20 H20A 0.9900 .
C20 H20B 0.9900 .
N10 H10 0.8800 .
C21 N12 1.304(4) .
C21 N11 1.315(4) .
C21 C25 1.488(4) .
N11 C22 1.462(4) .
N11 H11 0.8800 .
C22 C23 1.496(5) .
C22 H22A 0.9900 .
C22 H22B 0.9900 .
C23 O3 1.409(4) .
C23 C24 1.507(5) .
C23 H23 1.0000 .
O3 H3A 0.8400 .
C24 N12 1.463(4) .
C24 H24A 0.9900 .
C24 H24B 0.9900 .
N12 H12A 0.8800 .
C25 C27 1.387(4) .
C25 C26 1.395(4) .
C26 C27 1.385(4) 3_576
C26 H26 0.9500 .
C27 C26 1.385(4) 3_576
C27 H27 0.9500 .
O1W H1C 0.851(19) .
O1W H1D 0.838(18) .
O2W H2C 0.842(19) .
O2W H2D 0.885(15) .
O3W H3D 0.804(19) .
O3W H3C 0.881(19) .
O4W H4C 0.831(10) .
O4W H4D 0.825(10) .
